data_1524426
loop_
_publ_author_name
'Gjerrestad, K.'
'Maroy, K.'

_publ_section_title
;
 The crystal structure of barium telluropentathionate trihydrate
;
_journal_name_full 'Acta Chemica Scandinavica (1-27,1973-42,1988)'
_journal_page_first 1653
_journal_page_last 1666
_journal_volume 27
_journal_year 1973
_chemical_formula_sum 'Ba H6 O9 S4 Te'
_chemical_name_systematic 'Ba Te (S2 O3)2 (H2 O)3'
_space_group_IT_number 14
_symmetry_space_group_name_Hall '-P 2ybc'
_symmetry_space_group_name_H-M 'P 1 21/c 1'
_cell_angle_alpha 90
_cell_angle_beta 106.94
_cell_angle_gamma 90
_cell_formula_units_Z 4
_cell_length_a 11.139
_cell_length_b 5.243
_cell_length_c 21.306
_cell_volume 1190.318
_citation_journal_id_ASTM ACSAA4
_cod_data_source_file Gjerrestad_ACSAA4_1973_1373.cif
_cod_data_source_block H6Ba1O9S4Te1
_cod_original_formula_sum 'H6 Ba1 O9 S4 Te1'
_cod_database_code 1524426

loop_
_symmetry_equiv_pos_as_xyz
x,y,z
-x,y+1/2,-z+1/2
-x,-y,-z
x,-y-1/2,z-1/2

loop_
_atom_site_label
_atom_site_type_symbol
_atom_site_fract_x
_atom_site_fract_y
_atom_site_fract_z
_atom_site_occupancy
_atom_site_U_iso_or_equiv
_atom_site_attached_hydrogens
O3 O-2 0.20295 0.36689 0.03066 1 0.0 0
O6 O-2 0.70578 0.68819 0.17507 1 0.0 0
S1 S+6 0.16922 0.62221 0.04248 1 0.0 0
Te1 Te+2 0.40372 0.50579 0.19076 1 0.0 0
O9 O-2 0.5999 0.8004 0.03228 1 0.0 2
O7 O-2 0.0715 0.13818 0.14962 1 0.0 2
S2 S-2 0.32916 0.80347 0.10351 1 0.0 0
S3 S-2 0.53083 0.26496 0.13903 1 0.0 0
O5 O-2 0.78286 0.29377 0.14358 1 0.0 0
O1 O-2 0.07601 0.62342 0.07634 1 0.0 0
Ba1 Ba+2 0.86098 0.83134 0.09725 1 0.0 0
O8 O-2 0.01078 0.59785 0.21127 1 0.0 2
S4 S+6 0.70999 0.41366 0.1822 1 0.0 0
O2 O-2 0.13999 0.77857 -0.01489 1 0.0 0
O4 O-2 0.74671 0.33338 0.25033 1 0.0 0
